data_2104007
loop_
_publ_author_name
'Blockhuys, Frank'
'Vande Velde, Christophe M. L.'
'Maes, Stefan T.'
'Peten, Carl'
'Geise, Herman J.'
'Van Alsenoy, Christian'
'Lenstra, Albert T. H.'

_publ_section_title
;
 Molecular and crystal properties of
 <i>E</i>-1,2-bis(3-methoxy-2-thienyl)ethene: static disorder in the
 crystal
;
_journal_issue 6
_journal_name_full 'Acta Crystallographica Section B'
_journal_page_first 770
_journal_page_last 778
_journal_paper_doi 10.1107/S0108768103021013
_journal_volume 59
_journal_year 2003
_chemical_formula_moiety 'C12 H12 O2 S2'
_chemical_formula_sum 'C12 H12 O2 S2'
_chemical_formula_weight 252.34
_chemical_melting_point 395.1(10)
_chemical_name_common BMTE
_chemical_name_systematic
;
E-1,2-bis(3-methoxy-2-thienyl)ethene
;
_space_group_IT_number 61
_symmetry_cell_setting orthorhombic
_symmetry_space_group_name_Hall '-P 2ac 2ab'
_symmetry_space_group_name_H-M 'P b c a'
_atom_sites_solution_hydrogens geom
_atom_sites_solution_primary direct
_atom_sites_solution_secondary difmap
_cell_angle_alpha 90.000(2)
_cell_angle_beta 90.000(2)
_cell_angle_gamma 90.000(2)
_cell_formula_units_Z 4
_cell_length_a 7.8640(10)
_cell_length_b 11.6620(10)
_cell_length_c 13.2180(10)
_cell_measurement_reflns_used 25
_cell_measurement_temperature 223(2)
_cell_measurement_theta_max 21
_cell_measurement_theta_min 11
_cell_volume 1212.2(2)
_computing_cell_refinement 'CAD4 Express (Enraf Nonius, 1994)'
_computing_data_collection 'CAD4 Express (Enraf Nonius, 1994)'
_computing_data_reduction 'XCAD4 (Harms & Wocadlo, 1995)'
_computing_molecular_graphics 'PLATON (Spek, 2003)'
_computing_structure_refinement 'SHELXL-97 (Sheldrick, 1997)'
_computing_structure_solution 'MolEN (Fair, 1990)'
_diffrn_ambient_temperature 223(2)
_diffrn_measured_fraction_theta_full 1.000
_diffrn_measured_fraction_theta_max 1.000
_diffrn_measurement_device_type 'Enraf-Nonius CAD4'
_diffrn_measurement_method 'non-profiled \w/2\q scans'
_diffrn_radiation_monochromator graphite
_diffrn_radiation_source 'fine-focus sealed tube'
_diffrn_radiation_type MoK\a
_diffrn_radiation_wavelength 0.71073
_diffrn_reflns_av_R_equivalents 0.2611
_diffrn_reflns_av_sigmaI/netI 0.0391
_diffrn_reflns_limit_h_max 15
_diffrn_reflns_limit_h_min 0
_diffrn_reflns_limit_k_max 23
_diffrn_reflns_limit_k_min 0
_diffrn_reflns_limit_l_max 26
_diffrn_reflns_limit_l_min 0
_diffrn_reflns_number 4981
_diffrn_reflns_theta_full 44.94
_diffrn_reflns_theta_max 44.94
_diffrn_reflns_theta_min 3.08
_diffrn_standards_decay_% 2
_diffrn_standards_interval_time 60
_diffrn_standards_number 3
_exptl_absorpt_coefficient_mu 0.421
_exptl_absorpt_correction_type none
_exptl_crystal_colour red-brown
_exptl_crystal_density_diffrn 1.383
_exptl_crystal_density_method 'not measured'
_exptl_crystal_description octahedral
_exptl_crystal_F_000 528
_exptl_crystal_size_max 0.3
_exptl_crystal_size_mid 0.3
_exptl_crystal_size_min 0.3
_refine_diff_density_max 0.352
_refine_diff_density_min -0.356
_refine_ls_extinction_method none
_refine_ls_goodness_of_fit_ref 1.008
_refine_ls_hydrogen_treatment mixed
_refine_ls_matrix_type full
_refine_ls_number_parameters 97
_refine_ls_number_reflns 4980
_refine_ls_number_restraints 0
_refine_ls_restrained_S_all 1.008
_refine_ls_R_factor_all 0.1561
_refine_ls_R_factor_gt 0.0562
_refine_ls_shift/su_max 0.000
_refine_ls_shift/su_mean 0.000
_refine_ls_structure_factor_coef Fsqd
_refine_ls_weighting_details 'calc w=1/[\s^2^(Fo^2^)+(0.0676P)^2^+0.1479P] where P=(Fo^2^+2Fc^2^)/3'
_refine_ls_weighting_scheme calc
_refine_ls_wR_factor_gt 0.1339
_refine_ls_wR_factor_ref 0.1738
_reflns_number_gt 2010
_reflns_number_total 4980
_reflns_threshold_expression >2sigma(I)
_cod_data_source_file bm5001.cif
_cod_data_source_block bith223
_cod_depositor_comments
;
The following automatic conversions were performed:

'_chemical_melting_point' value '121-123\%C' was changed to
'395.1(10)' - it was converted from degrees Celsius(C) to Kelvins(K),
the average value was taken and precision was estimated.

Automatic conversion script
Id: cif_fix_values 1646 2011-03-28 12:23:43Z adriana 
;
_cod_original_sg_symbol_H-M Pbca
_cod_database_code 2104007

loop_
_symmetry_equiv_pos_as_xyz
'x, y, z'
'-x+1/2, -y, z+1/2'
'-x, y+1/2, -z+1/2'
'x+1/2, -y+1/2, -z'
'-x, -y, -z'
'x-1/2, y, -z-1/2'
'x, -y-1/2, z-1/2'
'-x-1/2, y-1/2, z'

loop_
_atom_site_label
_atom_site_fract_x
_atom_site_fract_y
_atom_site_fract_z
_atom_site_U_iso_or_equiv
_atom_site_adp_type
_atom_site_calc_flag
_atom_site_occupancy
_atom_site_type_symbol
S1 0.66940(5) 0.21740(3) 0.44459(3) 0.05045(13) Uani d 1 S
C5 0.7295(2) 0.26890(12) 0.32809(13) 0.0505(3) Uani d 1 C
C4 0.69074(17) 0.19569(11) 0.25252(11) 0.0425(3) Uani d 1 C
C3 0.61079(15) 0.09460(9) 0.28926(9) 0.0355(2) Uani d 1 C
C2 0.58854(14) 0.09250(9) 0.39235(9) 0.0347(2) Uani d 1 C
C6 0.51013(16) 0.00154(10) 0.44964(9) 0.0357(2) Uani d 1 C
O8 0.55803(14) 0.00349(8) 0.23364(7) 0.0523(3) Uani d 1 O
C9 0.5590(2) 0.01661(15) 0.12664(11) 0.0513(3) Uani d 1 C
H1C5 0.786(3) 0.3420(17) 0.3223(16) 0.074(6) Uiso d 1 H
H1C4 0.708(2) 0.2115(13) 0.1849(14) 0.049(5) Uiso d 1 H
H1C6 0.4677(19) -0.0643(15) 0.4136(15) 0.057(5) Uiso d 1 H
H1C9 0.669(2) 0.0354(16) 0.1021(18) 0.068(5) Uiso d 1 H
H2C9 0.473(3) 0.0829(19) 0.1060(19) 0.089(7) Uiso d 1 H
H3C9 0.518(2) -0.0553(16) 0.0988(16) 0.063(5) Uiso d 1 H

loop_
_atom_site_aniso_label
_atom_site_aniso_U_11
_atom_site_aniso_U_22
_atom_site_aniso_U_33
_atom_site_aniso_U_12
_atom_site_aniso_U_13
_atom_site_aniso_U_23
S1 0.0664(3) 0.03911(17) 0.04580(19) -0.00582(14) 0.00615(15) -0.00651(12)
C5 0.0584(8) 0.0357(6) 0.0574(8) -0.0079(5) 0.0059(7) 0.0041(5)
C4 0.0469(7) 0.0376(5) 0.0432(6) -0.0009(5) 0.0029(5) 0.0101(5)
C3 0.0379(5) 0.0320(4) 0.0365(5) 0.0024(4) -0.0021(4) 0.0051(4)
C2 0.0354(5) 0.0314(5) 0.0374(5) 0.0033(4) 0.0013(4) 0.0028(4)
C6 0.0361(5) 0.0339(5) 0.0370(5) 0.0030(4) 0.0014(4) 0.0023(4)
O8 0.0801(7) 0.0416(5) 0.0351(4) -0.0117(5) -0.0082(4) 0.0036(3)
C9 0.0573(8) 0.0621(9) 0.0346(6) -0.0049(7) 0.0037(6) -0.0020(6)

loop_
_atom_type_symbol
_atom_type_description
_atom_type_scat_dispersion_real
_atom_type_scat_dispersion_imag
_atom_type_scat_source
C C 0.0033 0.0016 'International Tables Vol C Tables 4.2.6.8 and 6.1.1.4'
H H 0.0000 0.0000 'International Tables Vol C Tables 4.2.6.8 and 6.1.1.4'
O O 0.0106 0.0060 'International Tables Vol C Tables 4.2.6.8 and 6.1.1.4'
S S 0.1246 0.1234 'International Tables Vol C Tables 4.2.6.8 and 6.1.1.4'

loop_
_geom_angle_atom_site_label_1
_geom_angle_atom_site_label_2
_geom_angle_atom_site_label_3
_geom_angle_site_symmetry_1
_geom_angle
C5 S1 C2 . 92.15(7)
C4 C5 S1 . 112.35(10)
C5 C4 C3 . 111.82(13)
O8 C3 C2 . 118.97(10)
O8 C3 C4 . 126.82(12)
C2 C3 C4 . 114.20(11)
C3 C2 C6 . 126.04(11)
C3 C2 S1 . 109.48(8)
C6 C2 S1 . 124.48(9)
C6 C6 C2 5_656 126.28(15)
C3 O8 C9 . 116.92(11)

loop_
_geom_bond_atom_site_label_1
_geom_bond_atom_site_label_2
_geom_bond_site_symmetry_2
_geom_bond_distance
S1 C5 . 1.7190(16)
S1 C2 . 1.7328(12)
C5 C4 . 1.349(2)
C4 C3 . 1.4216(16)
C3 O8 . 1.3571(15)
C3 C2 . 1.3740(17)
C2 C6 . 1.4419(16)
C6 C6 5_656 1.341(2)
O8 C9 . 1.4225(17)
